data_7127829
loop_
_publ_author_name
'Perochon, Romain'
'Barri\`ere, Fr\'ed\'eric'
'Jeannin, Olivier'
'Piekara-Sady, Lidia'
'Fourmigu\'e, Marc'

_publ_section_title
;
 A radical mixed-ligand gold bis(dithiolene) complex.
;
_journal_issue 13
_journal_name_full 'Chemical communications (Cambridge, England)'
_journal_page_first 1615
_journal_page_last 1618
_journal_paper_doi 10.1039/d0cc07602c
_journal_volume 57
_journal_year 2021
_chemical_absolute_configuration syn
_chemical_compound_source 'synthesis as described'
_chemical_formula_moiety 'C32 H40 Au O2 S4'
_chemical_formula_sum 'C32 H40 Au O2 S4'
_chemical_formula_weight 781.84
_chemical_name_common Au(D-bordt)(OC4)
_chemical_name_systematic Gold(D-bornylene-1,2-dithiolate)(1,2-bis(4-butoxyphenyl)ethylene-dithiolate)
_space_group_IT_number 1
_space_group_name_Hall 'P 1'
_space_group_name_H-M_alt 'P 1'
_symmetry_cell_setting triclinic
_symmetry_Int_Tables_number 1
_symmetry_space_group_name_Hall 'P 1'
_symmetry_space_group_name_H-M 'P 1'
_atom_sites_solution_hydrogens geom
_audit_conform_dict_location ftp://ftp.iucr.org/pub/cif_core.dic
_audit_conform_dict_name cif_core.dic
_audit_conform_dict_version 2.4.3
_audit_creation_date 2020-10-16T17:28:27-00:00
_audit_creation_method 'WinGX routine CIF_UPDATE'
_audit_update_record
;
2020-11-12 deposited with the CCDC.	2021-01-11 downloaded from the CCDC.
;
_cell_angle_alpha 107.822(4)
_cell_angle_beta 91.112(3)
_cell_angle_gamma 107.275(3)
_cell_formula_units_Z 2
_cell_length_a 10.7823(3)
_cell_length_b 11.0287(3)
_cell_length_c 15.3429(4)
_cell_measurement_reflns_used 6917
_cell_measurement_temperature 100(2)
_cell_measurement_theta_max 27.4983
_cell_measurement_theta_min 3.6377
_cell_measurement_wavelength 0.71073
_cell_volume 1646.34(9)
_computing_cell_refinement 'Dirax/lsq (Duisenberg & Schreurs, 1989-2000)'
_computing_data_collection 'Collect (Bruker AXS BV, 1997-2004)'
_computing_data_reduction 'EvalCCD (Duisenberg & Schreurs 1990-2000)'
_computing_molecular_graphics 'Ortep-3 for Windows (Farrugia, 1997)'
_computing_publication_material 'WinGX publication routines (Farrugia, 1999)'
_computing_structure_refinement 'SHELXL-2014/7 (Sheldrick, 2014)'
_computing_structure_solution 'SIR92 (Giacovazzo et al, 1993)'
_diffrn_ambient_temperature 100(2)
_diffrn_detector 'CCD plate'
_diffrn_detector_area_resol_mean 9
_diffrn_measured_fraction_theta_full 0.994
_diffrn_measured_fraction_theta_max 0.988
_diffrn_measurement_device '95mm CCD camera on \k-goniostat'
_diffrn_measurement_device_type KappaCCD
_diffrn_measurement_method 'CCD rotation images, thick slices'
_diffrn_orient_matrix_UB_33 0.01
_diffrn_radiation_monochromator 'horizonally mounted graphite crystal'
_diffrn_radiation_probe x-ray
_diffrn_radiation_source 'fine-focus sealed tube'
_diffrn_radiation_type MoK\a
_diffrn_radiation_wavelength 0.71073
_diffrn_reflns_av_R_equivalents 0.0261
_diffrn_reflns_av_unetI/netI 0.0397
_diffrn_reflns_Laue_measured_fraction_full 0.994
_diffrn_reflns_Laue_measured_fraction_max 0.988
_diffrn_reflns_limit_h_max 14
_diffrn_reflns_limit_h_min -14
_diffrn_reflns_limit_k_max 14
_diffrn_reflns_limit_k_min -13
_diffrn_reflns_limit_l_max 19
_diffrn_reflns_limit_l_min -19
_diffrn_reflns_number 21867
_diffrn_reflns_point_group_measured_fraction_full 0.994
_diffrn_reflns_point_group_measured_fraction_max 0.988
_diffrn_reflns_theta_full 25.242
_diffrn_reflns_theta_max 27.498
_diffrn_reflns_theta_min 3.638
_diffrn_standards_number 0
_exptl_absorpt_coefficient_mu 4.748
_exptl_absorpt_correction_T_max 0.387
_exptl_absorpt_correction_T_min 0.197
_exptl_absorpt_correction_type multi-scan
_exptl_absorpt_process_details
;
  [Sheldrick, G.M. (2002). SADABS Bruker AXS Inc., Madison, Wisconsin, USA]
;
_exptl_crystal_colour black
_exptl_crystal_density_diffrn 1.577
_exptl_crystal_density_method 'not measured'
_exptl_crystal_description prism
_exptl_crystal_F_000 782
_exptl_crystal_size_max 0.4
_exptl_crystal_size_mid 0.3
_exptl_crystal_size_min 0.2
_refine_diff_density_max 2.541
_refine_diff_density_min -1.662
_refine_diff_density_rms 0.1
_refine_ls_abs_structure_details
;
 Refined as an inversion twin.
;
_refine_ls_abs_structure_Flack 0.078(14)
_refine_ls_extinction_method none
_refine_ls_goodness_of_fit_ref 1.021
_refine_ls_hydrogen_treatment constr
_refine_ls_matrix_type full
_refine_ls_number_constraints 0
_refine_ls_number_parameters 681
_refine_ls_number_reflns 13254
_refine_ls_number_restraints 10
_refine_ls_restrained_S_all 1.021
_refine_ls_R_factor_all 0.0358
_refine_ls_R_factor_gt 0.0301
_refine_ls_shift/su_max 0.001
_refine_ls_shift/su_mean 0
_refine_ls_structure_factor_coef Fsqd
_refine_ls_weighting_details 'w=1/[\s^2^(Fo^2^)+(0.0130P)^2^+6.8482P] where P=(Fo^2^+2Fc^2^)/3'
_refine_ls_weighting_scheme calc
_refine_ls_wR_factor_gt 0.0683
_refine_ls_wR_factor_ref 0.0713
_reflns_Friedel_coverage 1
_reflns_Friedel_fraction_full 0.994
_reflns_Friedel_fraction_max 0.988
_reflns_number_gt 12219
_reflns_number_total 13254
_reflns_threshold_expression 'I > 2\s(I)'
_cod_data_source_file d0cc07602c2.cif
_cod_data_source_block shelx
_cod_depositor_comments 'Adding full bibliography for 7127829.cif.'
_cod_database_code 7127829

loop_
_symmetry_equiv_pos_as_xyz
'x, y, z'

loop_
_atom_site_label
_atom_site_type_symbol
_atom_site_fract_x
_atom_site_fract_y
_atom_site_fract_z
_atom_site_U_iso_or_equiv
_atom_site_adp_type
_atom_site_occupancy
_atom_site_site_symmetry_order
_atom_site_calc_flag
_atom_site_refinement_flags_posn
_atom_site_refinement_flags_adp
_atom_site_refinement_flags_occupancy
_atom_site_disorder_assembly
_atom_site_disorder_group
Au1 Au 0.30931(2) 0.86817(2) 0.33988(2) 0.02236(15) Uani 1 1 d . . . . .
Au2 Au 0.73949(2) 0.49354(2) 0.54857(2) 0.01795(13) Uani 1 1 d . . . . .
S1A S 0.2024(5) 0.7983(5) 0.1909(3) 0.0364(11) Uani 1 1 d . . . . .
S2A S 0.4204(5) 1.0789(5) 0.3292(3) 0.0410(12) Uani 1 1 d . . . . .
S3A S 0.4177(5) 0.9320(5) 0.4842(3) 0.0281(10) Uani 1 1 d . . . . .
S4A S 0.2026(4) 0.6603(4) 0.3510(3) 0.0245(9) Uani 1 1 d . . . . .
S1B S 0.8456(4) 0.5590(4) 0.6969(3) 0.0244(9) Uani 1 1 d . . . . .
S2B S 0.6353(4) 0.2778(4) 0.5546(3) 0.0194(8) Uani 1 1 d . . . . .
S3B S 0.6311(5) 0.4325(5) 0.4046(3) 0.0243(9) Uani 1 1 d . . . . .
S4B S 0.8443(5) 0.7011(4) 0.5381(3) 0.0246(9) Uani 1 1 d . . . . .
O1A O 0.6036(12) 0.8659(12) 0.8643(8) 0.029(2) Uani 1 1 d . . . . .
O2A O 0.1093(12) 0.2116(13) 0.5703(9) 0.027(3) Uani 1 1 d . . . . .
O1B O 0.4541(12) 0.5067(12) 0.0205(7) 0.030(3) Uani 1 1 d . . . . .
O2B O 0.9417(13) 1.1514(12) 0.3161(9) 0.028(3) Uani 1 1 d . . . . .
C1A C 0.276(2) 0.9403(18) 0.1625(12) 0.033(3) Uani 1 1 d . . . . .
C2A C 0.361(2) 1.0553(18) 0.2216(12) 0.033(3) Uani 1 1 d . . . . .
C3A C 0.4123(15) 1.1546(13) 0.1673(8) 0.046(3) Uani 1 1 d . . . . .
H3A H 0.4476 1.2525 0.2037 0.056 Uiso 1 1 calc R U . . .
C4A C 0.2947(14) 1.1101(13) 0.0975(10) 0.055(3) Uani 1 1 d . . . . .
C5A C 0.2703(15) 0.9626(13) 0.0706(9) 0.050(3) Uani 1 1 d . U . . .
C6A C 0.4100(14) 0.9569(13) 0.0372(8) 0.051(3) Uani 1 1 d . U . . .
H6A1 H 0.4292 0.8776 0.0438 0.062 Uiso 1 1 calc R U . . .
H6A2 H 0.4125 0.954 -0.0278 0.062 Uiso 1 1 calc R U . . .
C7A C 0.5080(14) 1.0894(17) 0.1031(10) 0.063(4) Uani 1 1 d . . . . .
H7A1 H 0.5548 1.1482 0.0687 0.075 Uiso 1 1 calc R U . . .
H7A2 H 0.5726 1.0713 0.1399 0.075 Uiso 1 1 calc R U . . .
C8A C 0.314(2) 1.155(3) 0.0093(16) 0.080(4) Uani 1 1 d . . . . .
H8A1 H 0.3297 1.2526 0.0271 0.12 Uiso 1 1 calc R U . . .
H8A2 H 0.3884 1.1338 -0.019 0.12 Uiso 1 1 calc R U . . .
H8A3 H 0.2345 1.1083 -0.0352 0.12 Uiso 1 1 calc R U . . .
C9A C 0.1828(17) 1.152(2) 0.1473(14) 0.080(4) Uani 1 1 d . . . . .
H9A1 H 0.2026 1.2498 0.1638 0.12 Uiso 1 1 calc R U . . .
H9A2 H 0.1003 1.1068 0.1061 0.12 Uiso 1 1 calc R U . . .
H9A3 H 0.1747 1.1269 0.2033 0.12 Uiso 1 1 calc R U . . .
C10A C 0.167(2) 0.861(2) -0.0032(14) 0.050(3) Uani 1 1 d . . . . .
H10A H 0.1694 0.7706 -0.0086 0.076 Uiso 1 1 calc R U . . .
H10B H 0.0809 0.8675 0.0124 0.076 Uiso 1 1 calc R U . . .
H10C H 0.1822 0.8768 -0.062 0.076 Uiso 1 1 calc R U . . .
C11A C 0.3637(17) 0.7837(18) 0.5125(11) 0.024(4) Uani 1 1 d . . . . .
C12A C 0.4275(15) 0.8001(14) 0.6058(10) 0.019(3) Uani 1 1 d . . . . .
C13A C 0.3748(16) 0.852(2) 0.6869(13) 0.040(4) Uani 1 1 d . . . . .
H13A H 0.2962 0.8739 0.6835 0.048 Uiso 1 1 calc R U . . .
C14A C 0.4379(18) 0.872(2) 0.7707(12) 0.041(4) Uani 1 1 d . . . . .
H14A H 0.4034 0.9088 0.8255 0.049 Uiso 1 1 calc R U . . .
C15A C 0.5501(14) 0.8390(16) 0.7768(11) 0.024(3) Uani 1 1 d . . . . .
C16A C 0.6012(17) 0.7906(18) 0.6998(11) 0.030(4) Uani 1 1 d . . . . .
H16A H 0.679 0.7681 0.7042 0.035 Uiso 1 1 calc R U . . .
C17A C 0.5404(16) 0.7726(16) 0.6119(10) 0.028(4) Uani 1 1 d . . . . .
H17A H 0.5789 0.7414 0.5579 0.034 Uiso 1 1 calc R U . . .
C18A C 0.7274(17) 0.845(2) 0.8738(12) 0.040(4) Uani 1 1 d . . . . .
H18A H 0.7911 0.8949 0.8412 0.048 Uiso 1 1 calc R U . . .
H18B H 0.7181 0.7484 0.8478 0.048 Uiso 1 1 calc R U . . .
C19A C 0.774(2) 0.899(2) 0.9791(12) 0.044(3) Uani 1 1 d . . . . .
H19A H 0.8662 0.9024 0.9885 0.053 Uiso 1 1 calc R U . . .
H19B H 0.7703 0.9914 1.0048 0.053 Uiso 1 1 calc R U . . .
C20A C 0.6961(19) 0.8171(18) 1.0298(12) 0.044(3) Uani 1 1 d . . . . .
H20A H 0.6969 0.7236 1.0024 0.053 Uiso 1 1 calc R U . . .
H20B H 0.6044 0.816 1.022 0.053 Uiso 1 1 calc R U . . .
C21A C 0.743(3) 0.865(3) 1.1318(15) 0.067(7) Uani 1 1 d . . . . .
H21A H 0.686 0.8054 1.1609 0.1 Uiso 1 1 calc R U . . .
H21B H 0.8329 0.8641 1.1405 0.1 Uiso 1 1 calc R U . . .
H21C H 0.7402 0.9567 1.1601 0.1 Uiso 1 1 calc R U . . .
C22A C 0.2758(16) 0.6747(16) 0.4582(11) 0.025(3) Uani 1 1 d . . . . .
C23A C 0.2265(14) 0.5445(15) 0.4823(10) 0.020(3) Uani 1 1 d . . . . .
C24A C 0.1169(16) 0.5192(18) 0.5302(12) 0.032(4) Uani 1 1 d . . . . .
H24A H 0.0699 0.5818 0.5462 0.038 Uiso 1 1 calc R U . . .
C25A C 0.0776(17) 0.4046(18) 0.5537(13) 0.031(4) Uani 1 1 d . . . . .
H25A H -0.001 0.3856 0.5811 0.037 Uiso 1 1 calc R U . . .
C26A C 0.1474(14) 0.3166(15) 0.5390(10) 0.021(3) Uani 1 1 d . . . . .
C27A C 0.2601(17) 0.3446(16) 0.4930(13) 0.032(4) Uani 1 1 d . . . . .
H27A H 0.311 0.2854 0.4817 0.038 Uiso 1 1 calc R U . . .
C28A C 0.2983(18) 0.4575(17) 0.4637(13) 0.031(4) Uani 1 1 d . . . . .
H28A H 0.3726 0.4735 0.4315 0.037 Uiso 1 1 calc R U . . .
C29A C 0.1815(17) 0.1194(16) 0.5577(12) 0.030(4) Uani 1 1 d . . . . .
H29A H 0.2735 0.1679 0.5852 0.036 Uiso 1 1 calc R U . . .
H29B H 0.1806 0.0738 0.491 0.036 Uiso 1 1 calc R U . . .
C30A C 0.1202(16) 0.0190(16) 0.6030(11) 0.027(4) Uani 1 1 d . . . . .
H30A H 0.1553 -0.0572 0.5827 0.033 Uiso 1 1 calc R U . . .
H30B H 0.0245 -0.0163 0.5839 0.033 Uiso 1 1 calc R U . . .
C31A C 0.1474(17) 0.0826(17) 0.7107(14) 0.041(5) Uani 1 1 d . . . . .
H31A H 0.2416 0.1053 0.7311 0.049 Uiso 1 1 calc R U . . .
H31B H 0.1237 0.1662 0.7309 0.049 Uiso 1 1 calc R U . . .
C32A C 0.064(2) -0.020(2) 0.7545(12) 0.042(5) Uani 1 1 d . . . . .
H32A H 0.0808 0.0186 0.8219 0.063 Uiso 1 1 calc R U . . .
H32B H -0.0287 -0.0418 0.7345 0.063 Uiso 1 1 calc R U . . .
H32C H 0.0889 -0.1025 0.7347 0.063 Uiso 1 1 calc R U . . .
C1B C 0.7890(16) 0.4120(16) 0.7187(10) 0.025(3) Uani 1 1 d . . . . .
C2B C 0.7011(15) 0.2944(14) 0.6610(10) 0.022(2) Uani 1 1 d . . . . .
C3B C 0.6871(10) 0.1897(11) 0.7078(7) 0.023(2) Uani 1 1 d . . . . .
H3B H 0.6075 0.1087 0.6845 0.028 Uiso 1 1 calc R U . . .
C4B C 0.6945(11) 0.2790(10) 0.8099(6) 0.030(2) Uani 1 1 d . . . . .
C5B C 0.8341(11) 0.3860(11) 0.8064(6) 0.029(2) Uani 1 1 d . . . . .
C6B C 0.9183(9) 0.2944(9) 0.7712(6) 0.0260(18) Uani 1 1 d . . . . .
H6B1 H 0.9576 0.2761 0.8227 0.031 Uiso 1 1 calc R U . . .
H6B2 H 0.9892 0.3359 0.7391 0.031 Uiso 1 1 calc R U . . .
C7B C 0.8193(9) 0.1617(9) 0.7024(6) 0.0251(19) Uani 1 1 d . . . . .
H7B1 H 0.844 0.145 0.6391 0.03 Uiso 1 1 calc R U . . .
H7B2 H 0.8158 0.0833 0.722 0.03 Uiso 1 1 calc R U . . .
C8B C 0.7032(13) 0.2028(14) 0.8785(8) 0.036(3) Uani 1 1 d . . . . .
H8B1 H 0.7765 0.1668 0.8675 0.054 Uiso 1 1 calc R U . . .
H8B2 H 0.7171 0.2646 0.9418 0.054 Uiso 1 1 calc R U . . .
H8B3 H 0.6216 0.1287 0.8695 0.054 Uiso 1 1 calc R U . . .
C9B C 0.5812(12) 0.3318(13) 0.8296(7) 0.037(2) Uani 1 1 d . . . . .
H9B1 H 0.5729 0.3807 0.7873 0.056 Uiso 1 1 calc R U . . .
H9B2 H 0.5006 0.2567 0.821 0.056 Uiso 1 1 calc R U . . .
H9B3 H 0.5961 0.3926 0.8933 0.056 Uiso 1 1 calc R U . . .
C10B C 0.892(3) 0.505(2) 0.8880(15) 0.068(6) Uani 1 1 d . . . . .
H10D H 0.8299 0.5552 0.9041 0.102 Uiso 1 1 calc R U . . .
H10E H 0.9115 0.4762 0.9398 0.102 Uiso 1 1 calc R U . . .
H10F H 0.9728 0.5619 0.8747 0.102 Uiso 1 1 calc R U . . .
C11B C 0.6878(16) 0.5786(16) 0.3742(12) 0.020(3) Uani 1 1 d . . . . .
C13B C 0.5106(15) 0.5956(16) 0.2733(11) 0.029(4) Uani 1 1 d . . . . .
H13B H 0.4729 0.63 0.327 0.034 Uiso 1 1 calc R U . . .
C12B C 0.6287(17) 0.5660(17) 0.2844(12) 0.028(4) Uani 1 1 d . . . . .
C14B C 0.4488(17) 0.5771(17) 0.1895(11) 0.029(4) Uani 1 1 d . . . . .
H14B H 0.3686 0.5952 0.1848 0.034 Uiso 1 1 calc R U . . .
C15B C 0.5084(17) 0.5298(16) 0.1093(10) 0.027(4) Uani 1 1 d . . . . .
C16B C 0.627(2) 0.507(2) 0.1184(12) 0.044(5) Uani 1 1 d . . . . .
H16B H 0.6698 0.4804 0.0656 0.053 Uiso 1 1 calc R U . . .
C17B C 0.683(2) 0.521(2) 0.2050(11) 0.047(5) Uani 1 1 d . . . . .
H17B H 0.7619 0.5003 0.2096 0.056 Uiso 1 1 calc R U . . .
C18B C 0.3292(18) 0.5222(18) 0.0080(12) 0.034(4) Uani 1 1 d . . . . .
H18C H 0.3351 0.6176 0.0368 0.041 Uiso 1 1 calc R U . . .
H18D H 0.2656 0.4679 0.0381 0.041 Uiso 1 1 calc R U . . .
C19B C 0.2846(17) 0.478(2) -0.0915(12) 0.041(4) Uani 1 1 d . . . . .
H19C H 0.194 0.48 -0.0992 0.049 Uiso 1 1 calc R U . . .
H19D H 0.2824 0.3835 -0.1193 0.049 Uiso 1 1 calc R U . . .
C20B C 0.3700(18) 0.5629(14) -0.1457(11) 0.035(3) Uani 1 1 d . . . . .
H20C H 0.3659 0.6557 -0.1228 0.042 Uiso 1 1 calc R U . . .
H20D H 0.4623 0.567 -0.1351 0.042 Uiso 1 1 calc R U . . .
C21B C 0.322(2) 0.5016(19) -0.2498(12) 0.053(6) Uani 1 1 d . . . . .
H21D H 0.3776 0.5569 -0.2824 0.08 Uiso 1 1 calc R U . . .
H21E H 0.3277 0.4103 -0.2727 0.08 Uiso 1 1 calc R U . . .
H21F H 0.2315 0.4988 -0.2604 0.08 Uiso 1 1 calc R U . . .
C22B C 0.7781(14) 0.6951(15) 0.4310(10) 0.018(3) Uani 1 1 d . . . . .
C23B C 0.8217(16) 0.8173(15) 0.4079(11) 0.025(3) Uani 1 1 d . . . . .
C24B C 0.7541(18) 0.9122(17) 0.4243(13) 0.032(4) Uani 1 1 d . . . . .
H24B H 0.6784 0.8964 0.4553 0.038 Uiso 1 1 calc R U . . .
C26B C 0.8947(15) 1.0461(14) 0.3533(11) 0.025(3) Uani 1 1 d . . . . .
C27B C 0.9727(16) 0.9591(17) 0.3356(12) 0.027(3) Uani 1 1 d . . . . .
H27B H 1.0476 0.9765 0.304 0.033 Uiso 1 1 calc R U . . .
C28B C 0.9362(15) 0.8480(15) 0.3657(11) 0.025(3) Uani 1 1 d . . . . .
H28B H 0.9898 0.7918 0.3577 0.03 Uiso 1 1 calc R U . . .
C25B C 0.7894(17) 1.0257(16) 0.3990(11) 0.029(4) Uani 1 1 d . . . . .
H25B H 0.7413 1.0873 0.4132 0.035 Uiso 1 1 calc R U . . .
C29B C 0.8676(17) 1.2451(16) 0.3329(12) 0.029(3) Uani 1 1 d . . . . .
H29C H 0.872 1.2912 0.3999 0.035 Uiso 1 1 calc R U . . .
H29D H 0.7747 1.198 0.307 0.035 Uiso 1 1 calc R U . . .
C30B C 0.9338(18) 1.3475(17) 0.2834(12) 0.032(4) Uani 1 1 d . . . . .
H30C H 0.9023 1.4261 0.3051 0.038 Uiso 1 1 calc R U . . .
H30D H 1.0294 1.3795 0.3021 0.038 Uiso 1 1 calc R U . . .
C31B C 0.9089(15) 1.2933(15) 0.1798(9) 0.027(3) Uani 1 1 d . . . . .
H31C H 0.814 1.2696 0.1611 0.033 Uiso 1 1 calc R U . . .
H31D H 0.932 1.2094 0.1585 0.033 Uiso 1 1 calc R U . . .
C32B C 0.9827(18) 1.387(2) 0.1306(15) 0.042(5) Uani 1 1 d . . . . .
H32D H 0.9602 1.3431 0.0638 0.063 Uiso 1 1 calc R U . . .
H32E H 0.9587 1.4696 0.1494 0.063 Uiso 1 1 calc R U . . .
H32F H 1.077 1.4091 0.1468 0.063 Uiso 1 1 calc R U . . .

loop_
_atom_site_aniso_label
_atom_site_aniso_U_11
_atom_site_aniso_U_22
_atom_site_aniso_U_33
_atom_site_aniso_U_23
_atom_site_aniso_U_13
_atom_site_aniso_U_12
Au1 0.0296(3) 0.0280(3) 0.0196(3) 0.0153(2) 0.0092(2) 0.0155(3)
Au2 0.0226(3) 0.0198(3) 0.0133(3) 0.0074(2) 0.0017(2) 0.0073(2)
S1A 0.067(3) 0.035(2) 0.0205(19) 0.0153(16) 0.0046(19) 0.029(2)
S2A 0.064(3) 0.037(2) 0.033(2) 0.0267(18) 0.0125(19) 0.0146(19)
S3A 0.031(2) 0.025(2) 0.026(2) 0.0144(17) -0.0014(18) 0.0004(17)
S4A 0.026(2) 0.027(2) 0.024(2) 0.0140(16) -0.0015(16) 0.0076(16)
S1B 0.032(2) 0.0143(16) 0.0195(19) 0.0035(14) -0.0101(15) -0.0008(14)
S2B 0.0212(15) 0.0201(16) 0.0124(14) 0.0043(12) -0.0043(12) 0.0014(12)
S3B 0.032(2) 0.030(2) 0.0151(18) 0.0138(17) 0.0015(16) 0.0087(18)
S4B 0.035(2) 0.0197(19) 0.0204(19) 0.0107(16) -0.0011(17) 0.0070(16)
O1A 0.034(5) 0.042(6) 0.018(5) 0.016(4) 0.006(4) 0.015(4)
O2A 0.024(6) 0.034(6) 0.032(6) 0.023(5) 0.007(5) 0.010(5)
O1B 0.042(6) 0.037(5) 0.013(5) 0.005(4) -0.006(4) 0.019(5)
O2B 0.041(7) 0.023(6) 0.027(6) 0.012(5) 0.005(5) 0.013(5)
C1A 0.058(7) 0.033(5) 0.022(4) 0.015(4) 0.013(4) 0.025(5)
C2A 0.058(7) 0.033(5) 0.022(4) 0.015(4) 0.013(4) 0.025(5)
C3A 0.080(10) 0.035(6) 0.030(6) 0.018(5) 0.004(6) 0.019(6)
C4A 0.060(8) 0.044(7) 0.058(8) 0.032(6) -0.020(7) -0.004(6)
C5A 0.067(7) 0.042(6) 0.034(5) 0.013(4) -0.011(5) 0.006(5)
C6A 0.071(8) 0.048(7) 0.031(6) 0.012(5) 0.020(6) 0.014(6)
C7A 0.048(8) 0.092(11) 0.056(9) 0.044(8) 0.023(7) 0.011(7)
C8A 0.066(8) 0.116(12) 0.101(11) 0.085(10) 0.012(7) 0.040(8)
C9A 0.066(8) 0.116(12) 0.101(11) 0.085(10) 0.012(7) 0.040(8)
C10A 0.067(7) 0.042(6) 0.034(5) 0.013(4) -0.011(5) 0.006(5)
C11A 0.029(8) 0.035(9) 0.014(7) 0.014(6) 0.005(6) 0.011(7)
C12A 0.023(7) 0.020(6) 0.011(6) 0.006(5) 0.002(5) 0.002(5)
C13A 0.018(6) 0.076(12) 0.034(9) 0.021(8) 0.009(6) 0.024(7)
C14A 0.038(8) 0.075(11) 0.015(7) 0.013(7) 0.007(6) 0.028(7)
C15A 0.017(6) 0.027(7) 0.024(8) 0.013(6) -0.006(5) -0.005(5)
C16A 0.032(8) 0.044(9) 0.019(7) 0.016(7) 0.002(6) 0.017(7)
C17A 0.042(8) 0.030(7) 0.007(6) 0.006(5) -0.001(5) 0.006(6)
C18A 0.027(7) 0.077(12) 0.025(7) 0.025(7) 0.000(5) 0.021(7)
C19A 0.047(6) 0.041(6) 0.025(5) 0.007(4) -0.018(5) -0.006(4)
C20A 0.047(6) 0.041(6) 0.025(5) 0.007(4) -0.018(5) -0.006(4)
C21A 0.087(15) 0.076(14) 0.040(10) 0.037(10) -0.001(9) 0.010(11)
C22A 0.032(8) 0.031(7) 0.031(8) 0.022(6) 0.018(6) 0.024(6)
C23A 0.023(7) 0.027(7) 0.023(7) 0.023(5) 0.007(5) 0.010(5)
C24A 0.032(8) 0.049(9) 0.031(7) 0.021(6) 0.014(6) 0.027(7)
C25A 0.028(8) 0.039(9) 0.040(10) 0.029(8) 0.011(7) 0.013(7)
C26A 0.021(6) 0.029(7) 0.017(6) 0.015(5) 0.009(5) 0.007(5)
C27A 0.037(9) 0.024(7) 0.050(10) 0.022(7) 0.019(7) 0.022(6)
C28A 0.038(9) 0.031(8) 0.039(9) 0.025(7) 0.015(7) 0.019(7)
C29A 0.037(9) 0.022(7) 0.028(8) 0.007(6) 0.005(7) 0.004(6)
C30A 0.029(8) 0.021(7) 0.028(8) 0.010(6) -0.007(6) 0.001(6)
C31A 0.040(8) 0.038(8) 0.069(12) 0.044(8) 0.026(8) 0.018(6)
C32A 0.056(11) 0.062(12) 0.029(8) 0.034(8) 0.016(8) 0.027(9)
C1B 0.044(7) 0.027(6) 0.015(5) 0.010(4) 0.003(5) 0.022(5)
C2B 0.031(6) 0.022(5) 0.017(5) 0.011(4) 0.004(4) 0.013(4)
C3B 0.031(5) 0.028(5) 0.024(5) 0.019(4) 0.010(4) 0.016(4)
C4B 0.045(6) 0.042(5) 0.020(4) 0.019(4) 0.011(4) 0.030(5)
C5B 0.050(6) 0.036(5) 0.015(4) 0.014(4) 0.004(4) 0.029(5)
C6B 0.028(4) 0.029(4) 0.027(4) 0.016(4) -0.002(3) 0.009(4)
C7B 0.035(5) 0.027(4) 0.025(4) 0.015(4) -0.001(4) 0.019(4)
C8B 0.050(7) 0.037(5) 0.015(4) 0.014(4) -0.008(4) 0.001(5)
C9B 0.046(7) 0.052(7) 0.022(5) 0.014(5) 0.009(5) 0.026(6)
C10B 0.107(15) 0.039(8) 0.046(9) 0.017(7) -0.041(9) 0.006(8)
C11B 0.021(7) 0.017(7) 0.024(8) 0.009(6) 0.006(6) 0.008(6)
C13B 0.035(8) 0.038(8) 0.029(8) 0.014(6) 0.012(6) 0.031(6)
C12B 0.035(8) 0.037(8) 0.026(8) 0.020(7) 0.010(6) 0.022(7)
C14B 0.039(9) 0.032(8) 0.020(7) 0.003(6) 0.004(6) 0.024(7)
C15B 0.050(9) 0.034(7) 0.012(6) 0.013(5) 0.012(6) 0.029(6)
C16B 0.051(9) 0.081(12) 0.019(7) 0.020(8) 0.017(6) 0.045(9)
C17B 0.062(11) 0.085(13) 0.011(7) 0.019(8) 0.008(7) 0.044(10)
C18B 0.043(8) 0.039(8) 0.023(7) 0.012(6) 0.002(6) 0.015(6)
C19B 0.032(6) 0.064(9) 0.031(7) 0.024(6) -0.002(5) 0.011(6)
C20B 0.060(8) 0.026(6) 0.023(5) 0.019(4) -0.003(5) 0.010(5)
C21B 0.078(12) 0.041(9) 0.014(6) 0.008(6) -0.021(7) -0.015(8)
C22B 0.019(6) 0.022(7) 0.010(6) 0.007(5) -0.004(5) 0.002(5)
C23B 0.028(8) 0.023(7) 0.018(7) 0.002(5) -0.002(6) 0.004(6)
C24B 0.037(9) 0.031(8) 0.035(9) 0.014(7) 0.015(7) 0.016(7)
C26B 0.033(7) 0.018(6) 0.021(7) 0.007(5) -0.010(6) 0.003(5)
C27B 0.028(8) 0.035(8) 0.028(8) 0.019(7) 0.006(6) 0.014(7)
C28B 0.031(7) 0.023(6) 0.030(7) 0.020(5) 0.005(6) 0.009(5)
C25B 0.037(9) 0.030(8) 0.023(7) 0.009(6) 0.011(6) 0.012(6)
C29B 0.042(9) 0.027(7) 0.029(8) 0.018(6) 0.005(7) 0.019(7)
C30B 0.042(9) 0.026(7) 0.035(9) 0.017(7) 0.012(7) 0.014(6)
C31B 0.035(7) 0.027(6) 0.017(6) 0.007(5) -0.013(5) 0.005(5)
C32B 0.035(9) 0.047(10) 0.056(11) 0.031(9) 0.008(8) 0.017(8)

loop_
_atom_type_symbol
_atom_type_description
_atom_type_scat_dispersion_real
_atom_type_scat_dispersion_imag
_atom_type_scat_source
C C 0.0033 0.0016 'International Tables Vol C Tables 4.2.6.8 and 6.1.1.4'
H H 0 0 'International Tables Vol C Tables 4.2.6.8 and 6.1.1.4'
O O 0.0106 0.006 'International Tables Vol C Tables 4.2.6.8 and 6.1.1.4'
S S 0.1246 0.1234 'International Tables Vol C Tables 4.2.6.8 and 6.1.1.4'
Au Au -2.0133 8.8022 'International Tables Vol C Tables 4.2.6.8 and 6.1.1.4'

loop_
_geom_angle_atom_site_label_1
_geom_angle_atom_site_label_2
_geom_angle_atom_site_label_3
_geom_angle
_geom_angle_site_symmetry_1
_geom_angle_site_symmetry_3
_geom_angle_publ_flag
S3A Au1 S4A 89.81(16) . . ?
S3A Au1 S1A 178.2(2) . . ?
S4A Au1 S1A 89.53(17) . . ?
S3A Au1 S2A 89.68(17) . . ?
S4A Au1 S2A 179.2(2) . . ?
S1A Au1 S2A 90.96(18) . . ?
S3B Au2 S4B 89.18(17) . . ?
S3B Au2 S1B 178.34(19) . . ?
S4B Au2 S1B 90.51(15) . . ?
S3B Au2 S2B 89.73(15) . . ?
S4B Au2 S2B 177.96(18) . . ?
S1B Au2 S2B 90.62(13) . . ?
C1A S1A Au1 98.7(7) . . ?
C2A S2A Au1 99.3(7) . . ?
C11A S3A Au1 102.2(6) . . ?
C22A S4A Au1 101.2(6) . . ?
C1B S1B Au2 99.5(6) . . ?
C2B S2B Au2 100.1(6) . . ?
C11B S3B Au2 103.3(6) . . ?
C22B S4B Au2 104.4(6) . . ?
C15A O1A C18A 116.3(13) . . ?
C26A O2A C29A 120.7(13) . . ?
C15B O1B C18B 118.7(13) . . ?
C26B O2B C29B 114.3(14) . . ?
C2A C1A C5A 106.0(15) . . ?
C2A C1A S1A 124.4(14) . . ?
C5A C1A S1A 129.5(13) . . ?
C1A C2A C3A 108.2(14) . . ?
C1A C2A S2A 126.4(15) . . ?
C3A C2A S2A 124.7(14) . . ?
C4A C3A C2A 99.1(12) . . ?
C4A C3A C7A 99.7(11) . . ?
C2A C3A C7A 102.9(11) . . ?
C4A C3A H3A 117.3 . . ?
C2A C3A H3A 117.3 . . ?
C7A C3A H3A 117.3 . . ?
C5A C4A C3A 98.1(10) . . ?
C5A C4A C9A 112.1(13) . . ?
C3A C4A C9A 108.7(13) . . ?
C5A C4A C8A 109.5(14) . . ?
C3A C4A C8A 117.5(13) . . ?
C9A C4A C8A 110.4(13) . . ?
C4A C5A C10A 124.1(14) . . ?
C4A C5A C1A 102.6(11) . . ?
C10A C5A C1A 117.0(15) . . ?
C4A C5A C6A 99.3(11) . . ?
C10A C5A C6A 107.5(13) . . ?
C1A C5A C6A 103.1(12) . . ?
C7A C6A C5A 103.4(10) . . ?
C7A C6A H6A1 111.1 . . ?
C5A C6A H6A1 111.1 . . ?
C7A C6A H6A2 111.1 . . ?
C5A C6A H6A2 111.1 . . ?
H6A1 C6A H6A2 109.1 . . ?
C6A C7A C3A 101.9(10) . . ?
C6A C7A H7A1 111.4 . . ?
C3A C7A H7A1 111.4 . . ?
C6A C7A H7A2 111.4 . . ?
C3A C7A H7A2 111.4 . . ?
H7A1 C7A H7A2 109.3 . . ?
C4A C8A H8A1 109.5 . . ?
C4A C8A H8A2 109.5 . . ?
H8A1 C8A H8A2 109.5 . . ?
C4A C8A H8A3 109.5 . . ?
H8A1 C8A H8A3 109.5 . . ?
H8A2 C8A H8A3 109.5 . . ?
C4A C9A H9A1 109.5 . . ?
C4A C9A H9A2 109.5 . . ?
H9A1 C9A H9A2 109.5 . . ?
C4A C9A H9A3 109.5 . . ?
H9A1 C9A H9A3 109.5 . . ?
H9A2 C9A H9A3 109.5 . . ?
C5A C10A H10A 109.5 . . ?
C5A C10A H10B 109.5 . . ?
H10A C10A H10B 109.5 . . ?
C5A C10A H10C 109.5 . . ?
H10A C10A H10C 109.5 . . ?
H10B C10A H10C 109.5 . . ?
C22A C11A C12A 125.6(17) . . ?
C22A C11A S3A 122.3(14) . . ?
C12A C11A S3A 112.0(12) . . ?
C17A C12A C13A 119.6(14) . . ?
C17A C12A C11A 119.7(14) . . ?
C13A C12A C11A 120.6(14) . . ?
C14A C13A C12A 119.4(15) . . ?
C14A C13A H13A 120.3 . . ?
C12A C13A H13A 120.3 . . ?
C13A C14A C15A 121.0(16) . . ?
C13A C14A H14A 119.5 . . ?
C15A C14A H14A 119.5 . . ?
C16A C15A O1A 125.5(15) . . ?
C16A C15A C14A 119.7(16) . . ?
O1A C15A C14A 114.6(15) . . ?
C15A C16A C17A 120.8(16) . . ?
C15A C16A H16A 119.6 . . ?
C17A C16A H16A 119.6 . . ?
C12A C17A C16A 119.4(14) . . ?
C12A C17A H17A 120.3 . . ?
C16A C17A H17A 120.3 . . ?
O1A C18A C19A 105.9(15) . . ?
O1A C18A H18A 110.6 . . ?
C19A C18A H18A 110.6 . . ?
O1A C18A H18B 110.6 . . ?
C19A C18A H18B 110.6 . . ?
H18A C18A H18B 108.7 . . ?
C20A C19A C18A 113.7(14) . . ?
C20A C19A H19A 108.8 . . ?
C18A C19A H19A 108.8 . . ?
C20A C19A H19B 108.8 . . ?
C18A C19A H19B 108.8 . . ?
H19A C19A H19B 107.7 . . ?
C19A C20A C21A 114.3(16) . . ?
C19A C20A H20A 108.7 . . ?
C21A C20A H20A 108.7 . . ?
C19A C20A H20B 108.7 . . ?
C21A C20A H20B 108.7 . . ?
H20A C20A H20B 107.6 . . ?
C20A C21A H21A 109.5 . . ?
C20A C21A H21B 109.5 . . ?
H21A C21A H21B 109.5 . . ?
C20A C21A H21C 109.5 . . ?
H21A C21A H21C 109.5 . . ?
H21B C21A H21C 109.5 . . ?
C11A C22A C23A 123.0(15) . . ?
C11A C22A S4A 124.3(14) . . ?
C23A C22A S4A 112.7(12) . . ?
C28A C23A C24A 119.7(15) . . ?
C28A C23A C22A 118.8(14) . . ?
C24A C23A C22A 121.3(14) . . ?
C25A C24A C23A 120.2(15) . . ?
C25A C24A H24A 119.9 . . ?
C23A C24A H24A 119.9 . . ?
C26A C25A C24A 122.4(16) . . ?
C26A C25A H25A 118.8 . . ?
C24A C25A H25A 118.8 . . ?
O2A C26A C25A 119.4(14) . . ?
O2A C26A C27A 123.5(14) . . ?
C25A C26A C27A 117.1(15) . . ?
C28A C27A C26A 121.6(15) . . ?
C28A C27A H27A 119.2 . . ?
C26A C27A H27A 119.2 . . ?
C23A C28A C27A 118.9(16) . . ?
C23A C28A H28A 120.5 . . ?
C27A C28A H28A 120.5 . . ?
O2A C29A C30A 108.5(15) . . ?
O2A C29A H29A 110 . . ?
C30A C29A H29A 110 . . ?
O2A C29A H29B 110 . . ?
C30A C29A H29B 110 . . ?
H29A C29A H29B 108.4 . . ?
C29A C30A C31A 111.2(13) . . ?
C29A C30A H30A 109.4 . . ?
C31A C30A H30A 109.4 . . ?
C29A C30A H30B 109.4 . . ?
C31A C30A H30B 109.4 . . ?
H30A C30A H30B 108 . . ?
C32A C31A C30A 108.9(15) . . ?
C32A C31A H31A 109.9 . . ?
C30A C31A H31A 109.9 . . ?
C32A C31A H31B 109.9 . . ?
C30A C31A H31B 109.9 . . ?
H31A C31A H31B 108.3 . . ?
C31A C32A H32A 109.5 . . ?
C31A C32A H32B 109.5 . . ?
H32A C32A H32B 109.5 . . ?
C31A C32A H32C 109.5 . . ?
H32A C32A H32C 109.5 . . ?
H32B C32A H32C 109.5 . . ?
C2B C1B C5B 108.6(12) . . ?
C2B C1B S1B 126.4(11) . . ?
C5B C1B S1B 124.9(11) . . ?
C1B C2B C3B 106.9(11) . . ?
C1B C2B S2B 123.4(11) . . ?
C3B C2B S2B 129.6(11) . . ?
C2B C3B C7B 104.3(9) . . ?
C2B C3B C4B 99.6(9) . . ?
C7B C3B C4B 104.4(8) . . ?
C2B C3B H3B 115.5 . . ?
C7B C3B H3B 115.5 . . ?
C4B C3B H3B 115.5 . . ?
C9B C4B C8B 107.4(9) . . ?
C9B C4B C3B 114.2(9) . . ?
C8B C4B C3B 111.9(8) . . ?
C9B C4B C5B 117.0(9) . . ?
C8B C4B C5B 113.0(9) . . ?
C3B C4B C5B 93.0(7) . . ?
C10B C5B C6B 116.6(13) . . ?
C10B C5B C1B 116.6(13) . . ?
C6B C5B C1B 103.9(8) . . ?
C10B C5B C4B 118.7(13) . . ?
C6B C5B C4B 102.3(8) . . ?
C1B C5B C4B 95.7(9) . . ?
C5B C6B C7B 104.2(7) . . ?
C5B C6B H6B1 110.9 . . ?
C7B C6B H6B1 110.9 . . ?
C5B C6B H6B2 110.9 . . ?
C7B C6B H6B2 110.9 . . ?
H6B1 C6B H6B2 108.9 . . ?
C3B C7B C6B 103.6(7) . . ?
C3B C7B H7B1 111 . . ?
C6B C7B H7B1 111 . . ?
C3B C7B H7B2 111 . . ?
C6B C7B H7B2 111 . . ?
H7B1 C7B H7B2 109 . . ?
C4B C8B H8B1 109.5 . . ?
C4B C8B H8B2 109.5 . . ?
H8B1 C8B H8B2 109.5 . . ?
C4B C8B H8B3 109.5 . . ?
H8B1 C8B H8B3 109.5 . . ?
H8B2 C8B H8B3 109.5 . . ?
C4B C9B H9B1 109.5 . . ?
C4B C9B H9B2 109.5 . . ?
H9B1 C9B H9B2 109.5 . . ?
C4B C9B H9B3 109.5 . . ?
H9B1 C9B H9B3 109.5 . . ?
H9B2 C9B H9B3 109.5 . . ?
C5B C10B H10D 109.5 . . ?
C5B C10B H10E 109.5 . . ?
H10D C10B H10E 109.5 . . ?
C5B C10B H10F 109.5 . . ?
H10D C10B H10F 109.5 . . ?
H10E C10B H10F 109.5 . . ?
C22B C11B C12B 123.3(16) . . ?
C22B C11B S3B 122.9(14) . . ?
C12B C11B S3B 113.8(13) . . ?
C14B C13B C12B 123.5(14) . . ?
C14B C13B H13B 118.3 . . ?
C12B C13B H13B 118.3 . . ?
C17B C12B C13B 116.5(16) . . ?
C17B C12B C11B 121.3(15) . . ?
C13B C12B C11B 122.2(15) . . ?
C13B C14B C15B 118.0(14) . . ?
C13B C14B H14B 121 . . ?
C15B C14B H14B 121 . . ?
O1B C15B C16B 117.2(13) . . ?
O1B C15B C14B 123.1(14) . . ?
C16B C15B C14B 119.7(15) . . ?
C17B C16B C15B 120.0(16) . . ?
C17B C16B H16B 120 . . ?
C15B C16B H16B 120 . . ?
C12B C17B C16B 122.2(17) . . ?
C12B C17B H17B 118.9 . . ?
C16B C17B H17B 118.9 . . ?
O1B C18B C19B 109.3(14) . . ?
O1B C18B H18C 109.8 . . ?
C19B C18B H18C 109.8 . . ?
O1B C18B H18D 109.8 . . ?
C19B C18B H18D 109.8 . . ?
H18C C18B H18D 108.3 . . ?
C18B C19B C20B 115.1(14) . . ?
C18B C19B H19C 108.5 . . ?
C20B C19B H19C 108.5 . . ?
C18B C19B H19D 108.5 . . ?
C20B C19B H19D 108.5 . . ?
H19C C19B H19D 107.5 . . ?
C21B C20B C19B 111.0(13) . . ?
C21B C20B H20C 109.4 . . ?
C19B C20B H20C 109.4 . . ?
C21B C20B H20D 109.4 . . ?
C19B C20B H20D 109.4 . . ?
H20C C20B H20D 108 . . ?
C20B C21B H21D 109.5 . . ?
C20B C21B H21E 109.5 . . ?
H21D C21B H21E 109.5 . . ?
C20B C21B H21F 109.5 . . ?
H21D C21B H21F 109.5 . . ?
H21E C21B H21F 109.5 . . ?
C11B C22B C23B 123.2(14) . . ?
C11B C22B S4B 120.2(13) . . ?
C23B C22B S4B 116.6(11) . . ?
C28B C23B C24B 115.5(16) . . ?
C28B C23B C22B 120.9(14) . . ?
C24B C23B C22B 123.6(16) . . ?
C25B C24B C23B 124.9(17) . . ?
C25B C24B H24B 117.5 . . ?
C23B C24B H24B 117.5 . . ?
C25B C26B O2B 126.1(15) . . ?
C25B C26B C27B 122.4(16) . . ?
O2B C26B C27B 111.4(15) . . ?
C28B C27B C26B 118.1(16) . . ?
C28B C27B H27B 120.9 . . ?
C26B C27B H27B 120.9 . . ?
C27B C28B C23B 121.4(15) . . ?
C27B C28B H28B 119.3 . . ?
C23B C28B H28B 119.3 . . ?
C26B C25B C24B 117.4(16) . . ?
C26B C25B H25B 121.3 . . ?
C24B C25B H25B 121.3 . . ?
O2B C29B C30B 105.0(14) . . ?
O2B C29B H29C 110.7 . . ?
C30B C29B H29C 110.7 . . ?
O2B C29B H29D 110.7 . . ?
C30B C29B H29D 110.7 . . ?
H29C C29B H29D 108.8 . . ?
C31B C30B C29B 114.9(14) . . ?
C31B C30B H30C 108.5 . . ?
C29B C30B H30C 108.5 . . ?
C31B C30B H30D 108.5 . . ?
C29B C30B H30D 108.5 . . ?
H30C C30B H30D 107.5 . . ?
C30B C31B C32B 115.4(14) . . ?
C30B C31B H31C 108.4 . . ?
C32B C31B H31C 108.4 . . ?
C30B C31B H31D 108.4 . . ?
C32B C31B H31D 108.4 . . ?
H31C C31B H31D 107.5 . . ?
C31B C32B H32D 109.5 . . ?
C31B C32B H32E 109.5 . . ?
H32D C32B H32E 109.5 . . ?
C31B C32B H32F 109.5 . . ?
H32D C32B H32F 109.5 . . ?
H32E C32B H32F 109.5 . . ?

loop_
_geom_bond_atom_site_label_1
_geom_bond_atom_site_label_2
_geom_bond_distance
_geom_bond_site_symmetry_2
_geom_bond_publ_flag
Au1 S3A 2.285(5) . ?
Au1 S4A 2.300(5) . ?
Au1 S1A 2.332(5) . ?
Au1 S2A 2.334(5) . ?
Au2 S3B 2.285(4) . ?
Au2 S4B 2.289(5) . ?
Au2 S1B 2.327(4) . ?
Au2 S2B 2.341(4) . ?
S1A C1A 1.72(2) . ?
S2A C2A 1.674(19) . ?
S3A C11A 1.755(19) . ?
S4A C22A 1.752(18) . ?
S1B C1B 1.692(17) . ?
S2B C2B 1.702(15) . ?
S3B C11B 1.753(18) . ?
S4B C22B 1.752(15) . ?
O1A C15A 1.36(2) . ?
O1A C18A 1.43(2) . ?
O2A C26A 1.34(2) . ?
O2A C29A 1.43(2) . ?
O1B C15B 1.389(19) . ?
O1B C18B 1.42(2) . ?
O2B C26B 1.41(2) . ?
O2B C29B 1.452(19) . ?
C1A C2A 1.36(3) . ?
C1A C5A 1.51(2) . ?
C2A C3A 1.55(2) . ?
C3A C4A 1.500(18) . ?
C3A C7A 1.611(19) . ?
C3A H3A 1 . ?
C4A C5A 1.488(18) . ?
C4A C9A 1.55(2) . ?
C4A C8A 1.58(2) . ?
C5A C10A 1.49(2) . ?
C5A C6A 1.61(2) . ?
C6A C7A 1.552(19) . ?
C6A H6A1 0.99 . ?
C6A H6A2 0.99 . ?
C7A H7A1 0.99 . ?
C7A H7A2 0.99 . ?
C8A H8A1 0.98 . ?
C8A H8A2 0.98 . ?
C8A H8A3 0.98 . ?
C9A H9A1 0.98 . ?
C9A H9A2 0.98 . ?
C9A H9A3 0.98 . ?
C10A H10A 0.98 . ?
C10A H10B 0.98 . ?
C10A H10C 0.98 . ?
C11A C22A 1.31(2) . ?
C11A C12A 1.51(2) . ?
C12A C17A 1.35(2) . ?
C12A C13A 1.41(2) . ?
C13A C14A 1.37(3) . ?
C13A H13A 0.95 . ?
C14A C15A 1.37(2) . ?
C14A H14A 0.95 . ?
C15A C16A 1.34(2) . ?
C16A C17A 1.42(2) . ?
C16A H16A 0.95 . ?
C17A H17A 0.95 . ?
C18A C19A 1.56(2) . ?
C18A H18A 0.99 . ?
C18A H18B 0.99 . ?
C19A C20A 1.46(3) . ?
C19A H19A 0.99 . ?
C19A H19B 0.99 . ?
C20A C21A 1.51(3) . ?
C20A H20A 0.99 . ?
C20A H20B 0.99 . ?
C21A H21A 0.98 . ?
C21A H21B 0.98 . ?
C21A H21C 0.98 . ?
C22A C23A 1.54(2) . ?
C23A C28A 1.37(2) . ?
C23A C24A 1.41(2) . ?
C24A C25A 1.37(3) . ?
C24A H24A 0.95 . ?
C25A C26A 1.37(2) . ?
C25A H25A 0.95 . ?
C26A C27A 1.42(2) . ?
C27A C28A 1.40(2) . ?
C27A H27A 0.95 . ?
C28A H28A 0.95 . ?
C29A C30A 1.48(3) . ?
C29A H29A 0.99 . ?
C29A H29B 0.99 . ?
C30A C31A 1.57(2) . ?
C30A H30A 0.99 . ?
C30A H30B 0.99 . ?
C31A C32A 1.56(3) . ?
C31A H31A 0.99 . ?
C31A H31B 0.99 . ?
C32A H32A 0.98 . ?
C32A H32B 0.98 . ?
C32A H32C 0.98 . ?
C1B C2B 1.38(2) . ?
C1B C5B 1.557(17) . ?
C2B C3B 1.510(18) . ?
C3B C7B 1.545(12) . ?
C3B C4B 1.560(13) . ?
C3B H3B 1 . ?
C4B C9B 1.501(14) . ?
C4B C8B 1.551(16) . ?
C4B C5B 1.628(16) . ?
C5B C10B 1.47(2) . ?
C5B C6B 1.539(12) . ?
C6B C7B 1.574(12) . ?
C6B H6B1 0.99 . ?
C6B H6B2 0.99 . ?
C7B H7B1 0.99 . ?
C7B H7B2 0.99 . ?
C8B H8B1 0.98 . ?
C8B H8B2 0.98 . ?
C8B H8B3 0.98 . ?
C9B H9B1 0.98 . ?
C9B H9B2 0.98 . ?
C9B H9B3 0.98 . ?
C10B H10D 0.98 . ?
C10B H10E 0.98 . ?
C10B H10F 0.98 . ?
C11B C22B 1.38(2) . ?
C11B C12B 1.46(2) . ?
C13B C14B 1.36(2) . ?
C13B C12B 1.42(2) . ?
C13B H13B 0.95 . ?
C12B C17B 1.38(2) . ?
C14B C15B 1.43(2) . ?
C14B H14B 0.95 . ?
C15B C16B 1.39(2) . ?
C16B C17B 1.39(2) . ?
C16B H16B 0.95 . ?
C17B H17B 0.95 . ?
C18B C19B 1.48(2) . ?
C18B H18C 0.99 . ?
C18B H18D 0.99 . ?
C19B C20B 1.55(2) . ?
C19B H19C 0.99 . ?
C19B H19D 0.99 . ?
C20B C21B 1.54(2) . ?
C20B H20C 0.99 . ?
C20B H20D 0.99 . ?
C21B H21D 0.98 . ?
C21B H21E 0.98 . ?
C21B H21F 0.98 . ?
C22B C23B 1.44(2) . ?
C23B C28B 1.40(2) . ?
C23B C24B 1.41(2) . ?
C24B C25B 1.37(3) . ?
C24B H24B 0.95 . ?
C26B C25B 1.34(2) . ?
C26B C27B 1.43(2) . ?
C27B C28B 1.39(2) . ?
C27B H27B 0.95 . ?
C28B H28B 0.95 . ?
C25B H25B 0.95 . ?
C29B C30B 1.56(2) . ?
C29B H29C 0.99 . ?
C29B H29D 0.99 . ?
C30B C31B 1.51(2) . ?
C30B H30C 0.99 . ?
C30B H30D 0.99 . ?
C31B C32B 1.51(3) . ?
C31B H31C 0.99 . ?
C31B H31D 0.99 . ?
C32B H32D 0.98 . ?
C32B H32E 0.98 . ?
C32B H32F 0.98 . ?

loop_
_geom_torsion_atom_site_label_1
_geom_torsion_atom_site_label_2
_geom_torsion_atom_site_label_3
_geom_torsion_atom_site_label_4
_geom_torsion
_geom_torsion_site_symmetry_1
_geom_torsion_site_symmetry_2
_geom_torsion_site_symmetry_3
_geom_torsion_site_symmetry_4
_geom_torsion_publ_flag
Au1 S1A C1A C2A -5.3(16) . . . . ?
Au1 S1A C1A C5A 170.3(15) . . . . ?
C5A C1A C2A C3A -0.4(18) . . . . ?
S1A C1A C2A C3A 176.0(12) . . . . ?
C5A C1A C2A S2A -170.9(13) . . . . ?
S1A C1A C2A S2A 6(2) . . . . ?
Au1 S2A C2A C1A -2.0(17) . . . . ?
Au1 S2A C2A C3A -171.0(12) . . . . ?
C1A C2A C3A C4A 30.4(16) . . . . ?
S2A C2A C3A C4A -159.0(13) . . . . ?
C1A C2A C3A C7A -71.9(16) . . . . ?
S2A C2A C3A C7A 98.8(14) . . . . ?
C2A C3A C4A C5A -46.5(13) . . . . ?
C7A C3A C4A C5A 58.4(12) . . . . ?
C2A C3A C4A C9A 70.1(13) . . . . ?
C7A C3A C4A C9A 175.1(11) . . . . ?
C2A C3A C4A C8A -163.6(15) . . . . ?
C7A C3A C4A C8A -58.7(17) . . . . ?
C3A C4A C5A C10A -176.2(16) . . . . ?
C9A C4A C5A C10A 70(2) . . . . ?
C8A C4A C5A C10A -53(2) . . . . ?
C3A C4A C5A C1A 48.3(15) . . . . ?
C9A C4A C5A C1A -65.8(15) . . . . ?
C8A C4A C5A C1A 171.3(14) . . . . ?
C3A C4A C5A C6A -57.5(12) . . . . ?
C9A C4A C5A C6A -171.5(11) . . . . ?
C8A C4A C5A C6A 65.6(14) . . . . ?
C2A C1A C5A C4A -30.3(17) . . . . ?
S1A C1A C5A C4A 153.5(13) . . . . ?
C2A C1A C5A C10A -169.7(16) . . . . ?
S1A C1A C5A C10A 14(2) . . . . ?
C2A C1A C5A C6A 72.5(15) . . . . ?
S1A C1A C5A C6A -103.7(16) . . . . ?
C4A C5A C6A C7A 34.4(12) . . . . ?
C10A C5A C6A C7A 164.8(13) . . . . ?
C1A C5A C6A C7A -71.0(13) . . . . ?
C5A C6A C7A C3A 0.5(13) . . . . ?
C4A C3A C7A C6A -35.0(12) . . . . ?
C2A C3A C7A C6A 66.7(14) . . . . ?
Au1 S3A C11A C22A -3.7(16) . . . . ?
Au1 S3A C11A C12A 177.8(10) . . . . ?
C22A C11A C12A C17A 91(2) . . . . ?
S3A C11A C12A C17A -90.2(17) . . . . ?
C22A C11A C12A C13A -93(2) . . . . ?
S3A C11A C12A C13A 85.5(19) . . . . ?
C17A C12A C13A C14A -1(3) . . . . ?
C11A C12A C13A C14A -177.0(19) . . . . ?
C12A C13A C14A C15A -1(3) . . . . ?
C18A O1A C15A C16A 3(3) . . . . ?
C18A O1A C15A C14A -174.2(18) . . . . ?
C13A C14A C15A C16A 2(3) . . . . ?
C13A C14A C15A O1A 179(2) . . . . ?
O1A C15A C16A C17A -176.8(16) . . . . ?
C14A C15A C16A C17A 0(3) . . . . ?
C13A C12A C17A C16A 3(2) . . . . ?
C11A C12A C17A C16A 178.8(16) . . . . ?
C15A C16A C17A C12A -2(3) . . . . ?
C15A O1A C18A C19A 173.4(15) . . . . ?
O1A C18A C19A C20A 69(2) . . . . ?
C18A C19A C20A C21A 178(2) . . . . ?
C12A C11A C22A C23A -1(3) . . . . ?
S3A C11A C22A C23A -179.5(11) . . . . ?
C12A C11A C22A S4A 179.2(12) . . . . ?
S3A C11A C22A S4A 1(2) . . . . ?
Au1 S4A C22A C11A 2.3(15) . . . . ?
Au1 S4A C22A C23A -177.3(9) . . . . ?
C11A C22A C23A C28A -84(2) . . . . ?
S4A C22A C23A C28A 96.1(16) . . . . ?
C11A C22A C23A C24A 91(2) . . . . ?
S4A C22A C23A C24A -89.7(16) . . . . ?
C28A C23A C24A C25A -4(3) . . . . ?
C22A C23A C24A C25A -177.7(16) . . . . ?
C23A C24A C25A C26A 5(3) . . . . ?
C29A O2A C26A C25A -178.8(15) . . . . ?
C29A O2A C26A C27A -1(2) . . . . ?
C24A C25A C26A O2A 174.7(16) . . . . ?
C24A C25A C26A C27A -4(3) . . . . ?
O2A C26A C27A C28A -178.2(16) . . . . ?
C25A C26A C27A C28A 0(3) . . . . ?
C24A C23A C28A C27A 0(3) . . . . ?
C22A C23A C28A C27A 174.4(16) . . . . ?
C26A C27A C28A C23A 2(3) . . . . ?
C26A O2A C29A C30A 177.3(13) . . . . ?
O2A C29A C30A C31A -72.3(17) . . . . ?
C29A C30A C31A C32A 171.7(15) . . . . ?
Au2 S1B C1B C2B -2.1(11) . . . . ?
Au2 S1B C1B C5B 174.7(9) . . . . ?
C5B C1B C2B C3B -0.4(11) . . . . ?
S1B C1B C2B C3B 176.7(10) . . . . ?
C5B C1B C2B S2B -176.3(10) . . . . ?
S1B C1B C2B S2B 0.9(15) . . . . ?
Au2 S2B C2B C1B 0.9(10) . . . . ?
Au2 S2B C2B C3B -173.9(10) . . . . ?
C1B C2B C3B C7B -70.4(10) . . . . ?
S2B C2B C3B C7B 105.1(12) . . . . ?
C1B C2B C3B C4B 37.2(11) . . . . ?
S2B C2B C3B C4B -147.3(11) . . . . ?
C2B C3B C4B C9B 66.2(12) . . . . ?
C7B C3B C4B C9B 173.8(9) . . . . ?
C2B C3B C4B C8B -171.5(10) . . . . ?
C7B C3B C4B C8B -64.0(11) . . . . ?
C2B C3B C4B C5B -55.2(9) . . . . ?
C7B C3B C4B C5B 52.3(8) . . . . ?
C2B C1B C5B C10B -160.4(15) . . . . ?
S1B C1B C5B C10B 22(2) . . . . ?
C2B C1B C5B C6B 69.8(11) . . . . ?
S1B C1B C5B C6B -107.4(11) . . . . ?
C2B C1B C5B C4B -34.4(10) . . . . ?
S1B C1B C5B C4B 148.4(10) . . . . ?
C9B C4B C5B C10B 58.2(15) . . . . ?
C8B C4B C5B C10B -67.3(14) . . . . ?
C3B C4B C5B C10B 177.3(12) . . . . ?
C9B C4B C5B C6B -171.9(8) . . . . ?
C8B C4B C5B C6B 62.6(10) . . . . ?
C3B C4B C5B C6B -52.8(8) . . . . ?
C9B C4B C5B C1B -66.3(10) . . . . ?
C8B C4B C5B C1B 168.2(9) . . . . ?
C3B C4B C5B C1B 52.8(8) . . . . ?
C10B C5B C6B C7B 165.9(13) . . . . ?
C1B C5B C6B C7B -64.4(11) . . . . ?
C4B C5B C6B C7B 34.7(8) . . . . ?
C2B C3B C7B C6B 70.2(10) . . . . ?
C4B C3B C7B C6B -33.8(9) . . . . ?
C5B C6B C7B C3B -1.7(9) . . . . ?
Au2 S3B C11B C22B 0.5(15) . . . . ?
Au2 S3B C11B C12B -178.2(11) . . . . ?
C14B C13B C12B C17B 3(3) . . . . ?
C14B C13B C12B C11B -176.0(18) . . . . ?
C22B C11B C12B C17B 92(2) . . . . ?
S3B C11B C12B C17B -90(2) . . . . ?
C22B C11B C12B C13B -90(2) . . . . ?
S3B C11B C12B C13B 88.8(18) . . . . ?
C12B C13B C14B C15B -2(3) . . . . ?
C18B O1B C15B C16B 176.5(17) . . . . ?
C18B O1B C15B C14B -4(2) . . . . ?
C13B C14B C15B O1B 179.7(16) . . . . ?
C13B C14B C15B C16B -1(3) . . . . ?
O1B C15B C16B C17B -177(2) . . . . ?
C14B C15B C16B C17B 4(3) . . . . ?
C13B C12B C17B C16B 0(3) . . . . ?
C11B C12B C17B C16B 179(2) . . . . ?
C15B C16B C17B C12B -3(4) . . . . ?
C15B O1B C18B C19B -173.6(15) . . . . ?
O1B C18B C19B C20B -64(2) . . . . ?
C18B C19B C20B C21B 175.2(18) . . . . ?
C12B C11B C22B C23B 1(3) . . . . ?
S3B C11B C22B C23B -177.6(12) . . . . ?
C12B C11B C22B S4B 180.0(12) . . . . ?
S3B C11B C22B S4B 1(2) . . . . ?
Au2 S4B C22B C11B -2.5(14) . . . . ?
Au2 S4B C22B C23B 176.6(11) . . . . ?
C11B C22B C23B C28B -95(2) . . . . ?
S4B C22B C23B C28B 86.2(16) . . . . ?
C11B C22B C23B C24B 85(2) . . . . ?
S4B C22B C23B C24B -94.5(18) . . . . ?
C28B C23B C24B C25B 3(3) . . . . ?
C22B C23B C24B C25B -176.6(16) . . . . ?
C29B O2B C26B C25B 2(2) . . . . ?
C29B O2B C26B C27B -179.1(13) . . . . ?
C25B C26B C27B C28B 1(2) . . . . ?
O2B C26B C27B C28B -178.1(14) . . . . ?
C26B C27B C28B C23B 4(2) . . . . ?
C24B C23B C28B C27B -5(2) . . . . ?
C22B C23B C28B C27B 174.1(14) . . . . ?
O2B C26B C25B C24B 175.6(15) . . . . ?
C27B C26B C25B C24B -3(2) . . . . ?
C23B C24B C25B C26B 2(3) . . . . ?
C26B O2B C29B C30B -178.2(13) . . . . ?
O2B C29B C30B C31B 72.2(18) . . . . ?
C29B C30B C31B C32B -174.4(15) . . . . ?
